data_4324133
loop_
_publ_author_name
'Cheriyedath Raj Sankar'
'Savitree Bangarigadu-Sanasy'
'Abdeljalil Assoud'
'Holger Kleinke'

_publ_section_title
;
 Crystal Structures, Electronic Structures, and Physical Properties of
 Tl4MQ4 (M = Zr or Hf; Q = S or Se)
;
_journal_name_full 'Inorganic Chemistry'
_journal_page_first 245
_journal_page_last 249
_journal_paper_doi 10.1021/ic101925a
_journal_volume 50
_journal_year 2011
_chemical_formula_sum 'Hf S4 Tl4'
_chemical_formula_weight 1124.21
_chemical_name_systematic
; 
 ? 
;
_space_group_IT_number 2
_symmetry_cell_setting triclinic
_symmetry_space_group_name_Hall '-P 1'
_symmetry_space_group_name_H-M 'P -1'
_atom_sites_solution_hydrogens none
_atom_sites_solution_primary direct
_atom_sites_solution_secondary none
_audit_creation_method SHELXL-97
_cell_angle_alpha 103.768(2)
_cell_angle_beta 104.759(2)
_cell_angle_gamma 90.125(2)
_cell_formula_units_Z 5
_cell_length_a 9.0318(11)
_cell_length_b 9.0345(11)
_cell_length_c 15.4477(19)
_cell_measurement_temperature 296(2)
_cell_volume 1181.2(3)
_computing_structure_refinement 'SHELXL-97 (Sheldrick, 1997)'
_computing_structure_solution 'SHELXS-97 (Sheldrick, 1990)'
_diffrn_ambient_temperature 296(2)
_diffrn_measured_fraction_theta_full 0.912
_diffrn_measured_fraction_theta_max 0.912
_diffrn_radiation_monochromator graphite
_diffrn_radiation_source 'fine-focus sealed tube'
_diffrn_radiation_type MoK\a
_diffrn_radiation_wavelength 0.71073
_diffrn_reflns_av_R_equivalents 0.0334
_diffrn_reflns_av_sigmaI/netI 0.0673
_diffrn_reflns_limit_h_max 12
_diffrn_reflns_limit_h_min -11
_diffrn_reflns_limit_k_max 12
_diffrn_reflns_limit_k_min -7
_diffrn_reflns_limit_l_max 21
_diffrn_reflns_limit_l_min -21
_diffrn_reflns_number 9118
_diffrn_reflns_theta_full 30.10
_diffrn_reflns_theta_max 30.10
_diffrn_reflns_theta_min 2.81
_exptl_absorpt_coefficient_mu 79.717
_exptl_absorpt_correction_T_max 0.5028
_exptl_absorpt_correction_T_min 0.0606
_exptl_absorpt_correction_type empirical
_exptl_absorpt_process_details 'APEX II'
_exptl_crystal_colour dark-red
_exptl_crystal_density_diffrn 7.902
_exptl_crystal_density_method 'not measured'
_exptl_crystal_description plate
_exptl_crystal_F_000 2300
_exptl_crystal_size_max 0.08
_exptl_crystal_size_mid 0.06
_exptl_crystal_size_min 0.01
_refine_diff_density_max 5.871
_refine_diff_density_min -6.101
_refine_diff_density_rms 1.027
_refine_ls_extinction_coef 0.00084(4)
_refine_ls_extinction_expression Fc^*^=kFc[1+0.001xFc^2^\l^3^/sin(2\q)]^-1/4^
_refine_ls_extinction_method SHELXL
_refine_ls_goodness_of_fit_ref 1.412
_refine_ls_hydrogen_treatment mixed
_refine_ls_matrix_type full
_refine_ls_number_parameters 206
_refine_ls_number_reflns 6337
_refine_ls_number_restraints 0
_refine_ls_restrained_S_all 1.412
_refine_ls_R_factor_all 0.0812
_refine_ls_R_factor_gt 0.0648
_refine_ls_shift/su_max 0.000
_refine_ls_shift/su_mean 0.000
_refine_ls_structure_factor_coef Fsqd
_refine_ls_weighting_details 'calc w=1/[\s^2^(Fo^2^)+(0.0313P)^2^+45.5707P] where P=(Fo^2^+2Fc^2^)/3'
_refine_ls_weighting_scheme calc
_refine_ls_wR_factor_gt 0.1387
_refine_ls_wR_factor_ref 0.1651
_reflns_number_gt 4970
_reflns_number_total 6337
_reflns_threshold_expression >2sigma(I)
_cod_data_source_file ic101925a_si_003.cif
_cod_data_source_block Tl4HfS4
_cod_original_cell_volume 1181.2(2)
_cod_database_code 4324133

loop_
_symmetry_equiv_pos_as_xyz
'x, y, z'
'-x, -y, -z'

loop_
_atom_site_label
_atom_site_type_symbol
_atom_site_fract_x
_atom_site_fract_y
_atom_site_fract_z
_atom_site_U_iso_or_equiv
_atom_site_adp_type
_atom_site_occupancy
_atom_site_symmetry_multiplicity
_atom_site_calc_flag
_atom_site_refinement_flags
_atom_site_disorder_assembly
_atom_site_disorder_group
Tl1 Tl 0.05180(11) 0.07985(12) 0.80044(6) 0.0219(2) Uani 1 1 d . . .
Tl2 Tl 0.22017(11) 0.72431(12) 0.40074(6) 0.0209(2) Uani 1 1 d . . .
Tl3 Tl 0.22422(11) 0.08680(12) 0.59805(6) 0.0223(2) Uani 1 1 d . . .
Tl4 Tl 0.22799(11) 0.44648(12) 0.79560(6) 0.0207(2) Uani 1 1 d . . .
Tl5 Tl 0.37765(11) 0.09499(12) 0.39114(6) 0.0226(2) Uani 1 1 d . . .
Tl6 Tl 0.39090(11) 0.70497(12) 0.19295(6) 0.0226(2) Uani 1 1 d . . .
Tl7 Tl 0.41510(11) 0.46056(12) 0.59885(6) 0.0220(2) Uani 1 1 d . . .
Tl8 Tl 0.57907(11) 0.09916(12) 0.20015(6) 0.0222(2) Uani 1 1 d . . .
Tl9 Tl 0.60680(11) 0.72068(12) 0.00081(6) 0.0221(2) Uani 1 1 d . . .
Tl10 Tl 0.77109(11) 0.10008(12) 0.00721(6) 0.0214(2) Uani 1 1 d . . .
Hf1 Hf 0.01765(10) 0.68071(10) 0.59965(5) 0.0104(2) Uani 1 1 d . . .
Hf2 Hf 0.17162(10) 0.30995(10) 0.19885(5) 0.0103(2) Uani 1 1 d . . .
Hf3 Hf 0.0000 0.5000 0.0000 0.0103(3) Uani 1 2 d S . .
S1 S 0.0582(7) 0.0528(7) 0.4029(3) 0.0145(11) Uani 1 1 d . . .
S2 S 0.0662(6) 0.3943(6) 0.5771(3) 0.0079(9) Uani 1 1 d . . .
S3 S 0.0712(6) 0.2321(6) 0.0214(3) 0.0114(10) Uani 1 1 d . . .
S4 S 0.0874(6) 0.5812(6) 0.1779(3) 0.0097(10) Uani 1 1 d . . .
S5 S 0.2348(6) 0.0374(7) 0.1946(4) 0.0143(11) Uani 1 1 d . . .
S6 S 0.2492(5) 0.3878(6) 0.3768(3) 0.0069(9) Uani 1 1 d . . .
S7 S 0.4399(6) 0.3807(7) 0.1967(4) 0.0134(11) Uani 1 1 d . . .
S8 S 0.7114(7) 0.2493(7) 0.3966(3) 0.0174(12) Uani 1 1 d . . .
S9 S 0.7272(6) 0.4300(7) 0.0030(3) 0.0151(11) Uani 1 1 d . . .
S10 S 0.9036(6) 0.2651(7) 0.2236(3) 0.0143(12) Uani 1 1 d . . .

loop_
_atom_site_aniso_label
_atom_site_aniso_U_11
_atom_site_aniso_U_22
_atom_site_aniso_U_33
_atom_site_aniso_U_23
_atom_site_aniso_U_13
_atom_site_aniso_U_12
Tl1 0.0206(5) 0.0215(5) 0.0216(4) 0.0032(4) 0.0042(3) -0.0038(4)
Tl2 0.0234(5) 0.0177(5) 0.0216(4) 0.0045(3) 0.0066(3) -0.0007(4)
Tl3 0.0184(4) 0.0209(5) 0.0251(4) 0.0055(4) 0.0013(3) -0.0018(4)
Tl4 0.0194(4) 0.0234(5) 0.0190(4) 0.0046(3) 0.0051(3) 0.0040(4)
Tl5 0.0179(4) 0.0269(6) 0.0258(4) 0.0128(4) 0.0046(3) 0.0041(4)
Tl6 0.0178(4) 0.0210(5) 0.0246(4) 0.0045(4) -0.0011(3) -0.0038(4)
Tl7 0.0188(4) 0.0209(5) 0.0242(4) 0.0042(4) 0.0033(3) 0.0022(4)
Tl8 0.0202(5) 0.0200(5) 0.0239(4) 0.0017(4) 0.0049(3) 0.0023(4)
Tl9 0.0213(5) 0.0222(5) 0.0212(4) 0.0023(4) 0.0059(3) 0.0016(4)
Tl10 0.0194(4) 0.0235(5) 0.0210(4) 0.0073(4) 0.0029(3) -0.0027(4)
Hf1 0.0093(4) 0.0107(4) 0.0100(3) 0.0019(3) 0.0012(3) 0.0009(3)
Hf2 0.0084(4) 0.0108(4) 0.0110(4) 0.0030(3) 0.0010(3) 0.0019(3)
Hf3 0.0076(5) 0.0111(6) 0.0118(5) 0.0041(4) 0.0009(4) 0.0034(5)
S1 0.017(3) 0.014(3) 0.013(2) 0.0064(19) 0.0017(19) 0.002(2)
S2 0.009(2) 0.006(2) 0.0073(19) 0.0030(16) -0.0017(16) 0.0082(19)
S3 0.011(2) 0.014(3) 0.0070(19) 0.0011(18) -0.0003(17) 0.002(2)
S4 0.009(2) 0.008(2) 0.011(2) 0.0019(17) 0.0012(17) 0.0057(19)
S5 0.013(2) 0.013(3) 0.017(2) 0.0032(19) 0.0040(19) 0.001(2)
S6 0.0009(18) 0.009(2) 0.0107(19) 0.0039(17) -0.0012(15) 0.0099(17)
S7 0.005(2) 0.015(3) 0.019(2) 0.003(2) 0.0008(18) 0.001(2)
S8 0.016(3) 0.021(3) 0.012(2) 0.001(2) 0.0029(19) -0.009(2)
S9 0.007(2) 0.020(3) 0.016(2) 0.004(2) 0.0011(18) 0.001(2)
S10 0.012(2) 0.019(3) 0.008(2) -0.0022(19) 0.0016(17) -0.007(2)

loop_
_atom_type_symbol
_atom_type_description
_atom_type_scat_dispersion_real
_atom_type_scat_dispersion_imag
_atom_type_scat_source
S S 0.1246 0.1234 'International Tables Vol C Tables 4.2.6.8 and 6.1.1.4'
Hf Hf -0.5830 6.1852 'International Tables Vol C Tables 4.2.6.8 and 6.1.1.4'
Tl Tl -2.8358 9.6688 'International Tables Vol C Tables 4.2.6.8 and 6.1.1.4'

loop_
_geom_angle_atom_site_label_1
_geom_angle_atom_site_label_2
_geom_angle_atom_site_label_3
_geom_angle
_geom_angle_site_symmetry_1
_geom_angle_site_symmetry_3
_geom_angle_publ_flag
S5 Tl1 S1 84.77(15) 2_556 2_556 ?
S5 Tl1 S10 77.25(16) 2_556 2_656 ?
S1 Tl1 S10 75.63(15) 2_556 2_656 ?
S5 Tl1 Tl4 138.18(13) 2_556 . ?
S1 Tl1 Tl4 98.30(11) 2_556 . ?
S10 Tl1 Tl4 144.10(10) 2_656 . ?
S5 Tl1 Tl8 131.71(13) 2_556 2_656 ?
S1 Tl1 Tl8 89.41(12) 2_556 2_656 ?
S10 Tl1 Tl8 54.98(10) 2_656 2_656 ?
Tl4 Tl1 Tl8 90.10(3) . 2_656 ?
S5 Tl1 Tl10 87.22(13) 2_556 2_656 ?
S1 Tl1 Tl10 131.05(13) 2_556 2_656 ?
S10 Tl1 Tl10 55.52(10) 2_656 2_656 ?
Tl4 Tl1 Tl10 118.65(3) . 2_656 ?
Tl8 Tl1 Tl10 61.65(3) 2_656 2_656 ?
S2 Tl2 S8 76.70(14) 2_566 2_666 ?
S2 Tl2 S6 74.63(13) 2_566 . ?
S8 Tl2 S6 87.31(15) 2_666 . ?
S2 Tl2 Tl5 136.52(11) 2_566 1_565 ?
S8 Tl2 Tl5 102.55(11) 2_666 1_565 ?
S6 Tl2 Tl5 148.55(9) . 1_565 ?
S2 Tl2 Tl7 129.45(11) 2_566 2_666 ?
S8 Tl2 Tl7 88.58(12) 2_666 2_666 ?
S6 Tl2 Tl7 56.37(9) . 2_666 ?
Tl5 Tl2 Tl7 93.66(3) 1_565 2_666 ?
S1 Tl3 S1 80.48(15) 2_556 . ?
S1 Tl3 S8 74.22(16) 2_556 2_656 ?
S1 Tl3 S8 101.92(16) . 2_656 ?
S10 Tl4 S9 85.85(15) 2_666 2_666 ?
S10 Tl4 S4 74.97(15) 2_666 2_566 ?
S9 Tl4 S4 76.07(14) 2_666 2_566 ?
S10 Tl4 Tl6 135.24(10) 2_666 2_666 ?
S9 Tl4 Tl6 97.21(11) 2_666 2_666 ?
S4 Tl4 Tl6 149.17(12) 2_566 2_666 ?
S10 Tl4 Tl1 131.51(10) 2_666 . ?
S9 Tl4 Tl1 92.17(12) 2_666 . ?
S4 Tl4 Tl1 57.71(11) 2_566 . ?
Tl6 Tl4 Tl1 93.12(3) 2_666 . ?
S10 Tl4 Tl9 133.98(9) 2_666 2_666 ?
S9 Tl4 Tl9 48.14(13) 2_666 2_666 ?
S4 Tl4 Tl9 90.68(11) 2_566 2_666 ?
Tl6 Tl4 Tl9 64.30(3) 2_666 2_666 ?
Tl1 Tl4 Tl9 61.70(3) . 2_666 ?
S5 Tl5 S6 78.35(15) . . ?
S5 Tl5 S1 83.73(14) . . ?
S6 Tl5 S1 76.20(15) . . ?
S5 Tl5 Tl2 91.80(12) . 1_545 ?
S6 Tl5 Tl2 134.45(10) . 1_545 ?
S1 Tl5 Tl2 58.46(12) . 1_545 ?
S4 Tl6 S9 76.66(14) . 2_665 ?
S4 Tl6 S7 76.88(15) . . ?
S9 Tl6 S7 82.10(16) 2_665 . ?
S4 Tl6 Tl4 135.89(12) . 2_666 ?
S9 Tl6 Tl4 94.11(11) 2_665 2_666 ?
S7 Tl6 Tl4 59.07(10) . 2_666 ?
S8 Tl7 S7 80.95(16) 2_666 2_666 ?
S8 Tl7 S2 75.70(14) 2_666 . ?
S7 Tl7 S2 107.08(12) 2_666 . ?
S8 Tl7 Tl2 140.99(11) 2_666 2_666 ?
S7 Tl7 Tl2 87.30(10) 2_666 2_666 ?
S2 Tl7 Tl2 143.13(10) . 2_666 ?
S7 Tl8 S8 83.48(17) . . ?
S7 Tl8 S5 73.82(15) . . ?
S8 Tl8 S5 101.65(14) . . ?
S7 Tl8 Tl1 141.83(10) . 2_656 ?
S8 Tl8 Tl1 88.14(12) . 2_656 ?
S5 Tl8 Tl1 144.28(12) . 2_656 ?
S9 Tl9 S7 84.48(16) . 2_665 ?
S9 Tl9 S3 77.41(15) . 2_665 ?
S7 Tl9 S3 77.59(13) 2_665 2_665 ?
S9 Tl9 Tl10 134.49(11) . 1_565 ?
S7 Tl9 Tl10 92.08(12) 2_665 1_565 ?
S3 Tl9 Tl10 57.66(11) 2_665 1_565 ?
S9 Tl9 Tl10 138.35(11) . 2_665 ?
S7 Tl9 Tl10 96.28(11) 2_665 2_665 ?
S3 Tl9 Tl10 143.59(12) 2_665 2_665 ?
Tl10 Tl9 Tl10 87.16(3) 1_565 2_665 ?
S9 Tl9 Tl4 50.81(10) . 2_666 ?
S7 Tl9 Tl4 135.27(13) 2_665 2_666 ?
S3 Tl9 Tl4 90.10(11) 2_665 2_666 ?
Tl10 Tl9 Tl4 117.30(3) 1_565 2_666 ?
Tl10 Tl9 Tl4 116.80(3) 2_665 2_666 ?
S3 Tl10 S9 74.21(15) 1_655 . ?
S3 Tl10 S5 84.79(13) 1_655 2_655 ?
S9 Tl10 S5 100.01(15) . 2_655 ?
S3 Tl10 Tl9 136.32(12) 1_655 1_545 ?
S9 Tl10 Tl9 149.46(10) . 1_545 ?
S5 Tl10 Tl9 85.50(11) 2_655 1_545 ?
S3 Tl10 Tl1 89.17(11) 1_655 2_656 ?
S9 Tl10 Tl1 131.63(10) . 2_656 ?
S5 Tl10 Tl1 123.80(12) 2_655 2_656 ?
Tl9 Tl10 Tl1 62.11(3) 1_545 2_656 ?
S3 Tl10 Tl9 130.79(12) 1_655 2_665 ?
S9 Tl10 Tl9 56.67(10) . 2_665 ?
S5 Tl10 Tl9 105.12(12) 2_655 2_665 ?
Tl9 Tl10 Tl9 92.84(3) 1_545 2_665 ?
Tl1 Tl10 Tl9 120.04(3) 2_656 2_665 ?
S8 Hf1 S1 91.4(2) 2_666 2_566 ?
S8 Hf1 S2 92.71(16) 2_666 2_566 ?
S1 Hf1 S2 89.35(17) 2_566 2_566 ?
S8 Hf1 S10 89.33(16) 2_666 2_666 ?
S1 Hf1 S10 94.43(18) 2_566 2_666 ?
S2 Hf1 S10 175.66(18) 2_566 2_666 ?
S8 Hf1 S2 92.39(19) 2_666 . ?
S1 Hf1 S2 171.08(16) 2_566 . ?
S2 Hf1 S2 82.43(18) 2_566 . ?
S10 Hf1 S2 93.66(18) 2_666 . ?
S8 Hf1 S6 171.15(16) 2_666 2_566 ?
S1 Hf1 S6 90.17(17) 2_566 2_566 ?
S2 Hf1 S6 96.00(15) 2_566 2_566 ?
S10 Hf1 S6 81.88(15) 2_666 2_566 ?
S2 Hf1 S6 87.26(16) . 2_566 ?
S7 Hf2 S5 91.29(19) . . ?
S7 Hf2 S6 90.47(16) . . ?
S5 Hf2 S6 92.44(17) . . ?
S7 Hf2 S3 94.02(16) . . ?
S5 Hf2 S3 88.61(18) . . ?
S6 Hf2 S3 175.37(15) . . ?
S7 Hf2 S10 171.85(16) . 1_455 ?
S5 Hf2 S10 92.63(18) . 1_455 ?
S6 Hf2 S10 82.23(15) . 1_455 ?
S3 Hf2 S10 93.22(15) . 1_455 ?
S7 Hf2 S4 90.13(18) . . ?
S5 Hf2 S4 171.86(16) . . ?
S6 Hf2 S4 95.56(16) . . ?
S3 Hf2 S4 83.29(17) . . ?
S10 Hf2 S4 87.00(18) 1_455 . ?
S9 Hf3 S9 180.0(3) 2_665 1_455 ?
S9 Hf3 S4 88.67(16) 2_665 . ?
S9 Hf3 S4 91.33(16) 1_455 . ?
S9 Hf3 S4 91.33(16) 2_665 2_565 ?
S9 Hf3 S4 88.67(16) 1_455 2_565 ?
S4 Hf3 S4 180.0 . 2_565 ?
S9 Hf3 S3 91.96(18) 2_665 . ?
S9 Hf3 S3 88.04(18) 1_455 . ?
S4 Hf3 S3 84.37(16) . . ?
S4 Hf3 S3 95.63(16) 2_565 . ?
S9 Hf3 S3 88.04(18) 2_665 2_565 ?
S9 Hf3 S3 91.96(18) 1_455 2_565 ?
S4 Hf3 S3 95.63(16) . 2_565 ?
S4 Hf3 S3 84.37(16) 2_565 2_565 ?
S3 Hf3 S3 180.0(2) . 2_565 ?
Hf1 S1 Tl3 100.6(2) 2_566 2_556 ?
Hf1 S1 Tl3 102.47(18) 2_566 . ?
Tl3 S1 Tl3 99.52(15) 2_556 . ?
Hf1 S1 Tl5 97.39(18) 2_566 . ?
Tl3 S1 Tl5 161.6(2) 2_556 . ?
Tl3 S1 Tl5 80.21(15) . . ?
Hf1 S1 Tl1 96.47(18) 2_566 2_556 ?
Tl3 S1 Tl1 82.60(14) 2_556 2_556 ?
Tl3 S1 Tl1 160.1(2) . 2_556 ?
Tl5 S1 Tl1 91.58(14) . 2_556 ?
Hf1 S2 Hf1 97.57(17) 2_566 . ?
Hf1 S2 Tl2 94.82(15) 2_566 2_566 ?
Hf1 S2 Tl2 100.36(15) . 2_566 ?
Hf1 S2 Tl7 97.23(14) 2_566 . ?
Hf1 S2 Tl7 91.66(15) . . ?
Tl2 S2 Tl7 161.70(19) 2_566 . ?
Hf2 S3 Hf3 96.81(17) . . ?
Hf2 S3 Tl10 98.76(15) . 1_455 ?
Hf3 S3 Tl10 99.94(18) . 1_455 ?
Hf2 S3 Tl9 91.32(15) . 2_665 ?
Hf3 S3 Tl9 92.31(16) . 2_665 ?
Tl10 S3 Tl9 163.0(2) 1_455 2_665 ?
Hf3 S4 Hf2 95.42(16) . . ?
Hf3 S4 Tl6 96.76(15) . . ?
Hf2 S4 Tl6 95.94(16) . . ?
Hf3 S4 Tl4 95.20(16) . 2_566 ?
Hf2 S4 Tl4 97.44(16) . 2_566 ?
Tl6 S4 Tl4 161.10(19) . 2_566 ?
Hf2 S5 Tl1 98.82(19) . 2_556 ?
Hf2 S5 Tl5 94.95(16) . . ?
Tl1 S5 Tl5 96.47(15) 2_556 . ?
Hf2 S5 Tl10 103.83(19) . 2_655 ?
Tl1 S5 Tl10 100.78(16) 2_556 2_655 ?
Tl5 S5 Tl10 152.1(2) . 2_655 ?
Hf2 S5 Tl8 93.69(16) . . ?
Tl1 S5 Tl8 167.1(2) 2_556 . ?
Tl5 S5 Tl8 79.14(14) . . ?
Tl10 S5 Tl8 79.20(12) 2_655 . ?
Hf2 S6 Hf1 97.20(16) . 2_566 ?
Hf2 S6 Tl5 93.07(14) . . ?
Hf1 S6 Tl5 95.98(16) 2_566 . ?
Hf2 S6 Tl2 97.71(17) . . ?
Hf1 S6 Tl2 97.75(15) 2_566 . ?
Tl5 S6 Tl2 161.31(18) . . ?
Hf2 S7 Tl8 101.10(19) . . ?
Hf2 S7 Tl9 96.62(17) . 2_665 ?
Tl8 S7 Tl9 84.52(14) . 2_665 ?
Hf2 S7 Tl6 96.54(18) . . ?
Tl8 S7 Tl6 162.35(19) . . ?
Tl9 S7 Tl6 93.71(17) 2_665 . ?
Hf2 S7 Tl7 101.68(16) . 2_666 ?
Tl8 S7 Tl7 96.31(17) . 2_666 ?
Tl9 S7 Tl7 161.14(19) 2_665 2_666 ?
Tl6 S7 Tl7 79.78(13) . 2_666 ?
Hf1 S8 Tl7 99.81(19) 2_666 2_666 ?
Hf1 S8 Tl8 102.24(16) 2_666 . ?
Tl7 S8 Tl8 99.23(19) 2_666 . ?
Hf1 S8 Tl2 94.53(17) 2_666 2_666 ?
Tl7 S8 Tl2 96.20(16) 2_666 2_666 ?
Tl8 S8 Tl2 154.8(2) . 2_666 ?
Hf1 S8 Tl3 93.7(2) 2_666 2_656 ?
Tl7 S8 Tl3 166.12(19) 2_666 2_656 ?
Tl8 S8 Tl3 80.73(14) . 2_656 ?
Tl2 S8 Tl3 79.57(16) 2_666 2_656 ?
Hf3 S9 Tl9 97.79(19) 1_655 . ?
Hf3 S9 Tl6 97.14(15) 1_655 2_665 ?
Tl9 S9 Tl6 96.27(18) . 2_665 ?
Hf3 S9 Tl4 96.47(16) 1_655 2_666 ?
Tl9 S9 Tl4 81.06(14) . 2_666 ?
Tl6 S9 Tl4 166.4(2) 2_665 2_666 ?
Hf3 S9 Tl10 97.25(18) 1_655 . ?
Tl9 S9 Tl10 164.96(19) . . ?
Tl6 S9 Tl10 82.07(14) 2_665 . ?
Tl4 S9 Tl10 97.02(17) 2_666 . ?
Hf1 S10 Hf2 98.31(18) 2_666 1_655 ?
Hf1 S10 Tl4 98.95(17) 2_666 2_666 ?
Hf2 S10 Tl4 100.59(18) 1_655 2_666 ?
Hf1 S10 Tl1 92.84(19) 2_666 2_656 ?
Hf2 S10 Tl1 90.77(18) 1_655 2_656 ?
Tl4 S10 Tl1 162.19(19) 2_666 2_656 ?

loop_
_geom_bond_atom_site_label_1
_geom_bond_atom_site_label_2
_geom_bond_distance
_geom_bond_site_symmetry_2
_geom_bond_publ_flag
Tl1 S5 2.820(5) 2_556 ?
Tl1 S1 2.984(5) 2_556 ?
Tl1 S10 3.089(6) 2_656 ?
Tl1 Tl4 3.6966(15) . ?
Tl1 Tl8 3.7098(15) 2_656 ?
Tl1 Tl10 3.7308(15) 2_656 ?
Tl2 S2 2.928(5) 2_566 ?
Tl2 S8 2.983(5) 2_666 ?
Tl2 S6 2.994(5) . ?
Tl2 Tl5 3.6856(15) 1_565 ?
Tl2 Tl7 3.6958(15) 2_666 ?
Tl3 S1 2.838(5) 2_556 ?
Tl3 S1 2.946(5) . ?
Tl3 S8 3.109(7) 2_656 ?
Tl4 S10 2.914(7) 2_666 ?
Tl4 S9 2.964(5) 2_666 ?
Tl4 S4 2.997(5) 2_566 ?
Tl4 Tl6 3.6847(15) 2_666 ?
Tl4 Tl9 3.7786(15) 2_666 ?
Tl5 S5 2.899(5) . ?
Tl5 S6 2.925(5) . ?
Tl5 S1 2.967(6) . ?
Tl5 Tl2 3.6856(15) 1_545 ?
Tl6 S4 2.891(5) . ?
Tl6 S9 2.895(5) 2_665 ?
Tl6 S7 2.975(6) . ?
Tl6 Tl4 3.6847(14) 2_666 ?
Tl7 S8 2.854(7) 2_666 ?
Tl7 S7 3.078(5) 2_666 ?
Tl7 S2 3.123(5) . ?
Tl7 Tl2 3.6958(15) 2_666 ?
Tl8 S7 2.846(6) . ?
Tl8 S8 2.943(5) . ?
Tl8 S5 3.134(5) . ?
Tl8 Tl1 3.7098(15) 2_656 ?
Tl9 S9 2.849(6) . ?
Tl9 S7 2.887(5) 2_665 ?
Tl9 S3 3.055(5) 2_665 ?
Tl9 Tl10 3.7016(15) 1_565 ?
Tl9 Tl10 3.7671(15) 2_665 ?
Tl9 Tl4 3.7786(15) 2_666 ?
Tl10 S3 2.894(5) 1_655 ?
Tl10 S9 3.022(6) . ?
Tl10 S5 3.056(5) 2_655 ?
Tl10 Tl9 3.7016(15) 1_545 ?
Tl10 Tl1 3.7308(15) 2_656 ?
Tl10 Tl9 3.7671(15) 2_665 ?
Hf1 S8 2.509(5) 2_666 ?
Hf1 S1 2.511(6) 2_566 ?
Hf1 S2 2.559(5) 2_566 ?
Hf1 S10 2.564(5) 2_666 ?
Hf1 S2 2.581(5) . ?
Hf1 S6 2.622(5) 2_566 ?
Hf2 S7 2.515(5) . ?
Hf2 S5 2.518(6) . ?
Hf2 S6 2.577(5) . ?
Hf2 S3 2.577(5) . ?
Hf2 S10 2.591(5) 1_455 ?
Hf2 S4 2.636(6) . ?
Hf3 S9 2.557(5) 2_665 ?
Hf3 S9 2.557(5) 1_455 ?
Hf3 S4 2.578(5) . ?
Hf3 S4 2.578(5) 2_565 ?
Hf3 S3 2.581(6) . ?
Hf3 S3 2.581(6) 2_565 ?
S1 Hf1 2.511(6) 2_566 ?
S1 Tl3 2.838(5) 2_556 ?
S1 Tl1 2.984(5) 2_556 ?
S2 Hf1 2.559(5) 2_566 ?
S2 Tl2 2.928(5) 2_566 ?
S3 Tl10 2.894(5) 1_455 ?
S3 Tl9 3.055(5) 2_665 ?
S4 Tl4 2.997(5) 2_566 ?
S5 Tl1 2.820(5) 2_556 ?
S5 Tl10 3.056(5) 2_655 ?
S6 Hf1 2.622(5) 2_566 ?
S7 Tl9 2.887(5) 2_665 ?
S7 Tl7 3.078(5) 2_666 ?
S8 Hf1 2.509(5) 2_666 ?
S8 Tl7 2.854(7) 2_666 ?
S8 Tl2 2.983(5) 2_666 ?
S8 Tl3 3.109(7) 2_656 ?
S9 Hf3 2.557(5) 1_655 ?
S9 Tl6 2.895(5) 2_665 ?
S9 Tl4 2.964(5) 2_666 ?
S10 Hf1 2.564(5) 2_666 ?
S10 Hf2 2.591(5) 1_655 ?
S10 Tl4 2.914(7) 2_666 ?
S10 Tl1 3.089(6) 2_656 ?
